data_2237356
loop_
_publ_author_name
'Kant, Rajni'
'Gupta, Vivek K.'
'Kapoor, Kamini'
'Patil, D. R.'
'Chandam, D. R.'
'Deshmukh, Madhukar B.'

_publ_section_title
;
 9-(3,4-Dimethoxyphenyl)-3,3,6,6-tetramethyl-1,2,3,4,5,6,7,8,9,10-decahydroacridine-1,8-dione
;
_journal_issue 2
_journal_name_full 'Acta Crystallographica Section E'
_journal_page_first o297
_journal_page_last o298
_journal_paper_doi 10.1107/S1600536813002250
_journal_volume 69
_journal_year 2013
_chemical_formula_iupac 'C25 H31 N O4'
_chemical_formula_moiety 'C25 H31 N O4'
_chemical_formula_sum 'C25 H31 N O4'
_chemical_formula_weight 409.51
_chemical_name_systematic 9-(3,4-Dimethoxyphenyl)-3,3,6,6-tetramethyl-1,2,3,4,5,6,7,8,9,10-decahydroacridine-1,8-dione
_space_group_IT_number 29
_symmetry_cell_setting orthorhombic
_symmetry_space_group_name_Hall 'P 2c -2ac'
_symmetry_space_group_name_H-M 'P c a 21'
_atom_sites_solution_hydrogens geom
_atom_sites_solution_primary direct
_atom_sites_solution_secondary difmap
_audit_creation_method SHELXL-97
_cell_angle_alpha 90.00
_cell_angle_beta 90.00
_cell_angle_gamma 90.00
_cell_formula_units_Z 8
_cell_length_a 14.1607(6)
_cell_length_b 15.3126(10)
_cell_length_c 21.1196(14)
_cell_measurement_reflns_used 6069
_cell_measurement_temperature 293(2)
_cell_measurement_theta_max 29.0109
_cell_measurement_theta_min 3.4574
_cell_volume 4579.5(5)
_computing_cell_refinement 'CrysAlis PRO (Oxford Diffraction, 2010)'
_computing_data_collection 'CrysAlis PRO (Oxford Diffraction, 2010)'
_computing_data_reduction 'CrysAlis PRO (Oxford Diffraction, 2010)'
_computing_molecular_graphics 'ORTEP-3 for Windows (Farrugia, 2012) and PLATON (Spek, 2009)'
_computing_publication_material 'PLATON (Spek, 2009)'
_computing_structure_refinement 'SHELXL97 (Sheldrick, 2008)'
_computing_structure_solution 'SHELXS97 (Sheldrick, 2008)'
_diffrn_ambient_temperature 293(2)
_diffrn_detector_area_resol_mean 16.1049
_diffrn_measured_fraction_theta_full 0.997
_diffrn_measured_fraction_theta_max 0.997
_diffrn_measurement_device_type 'Oxford Diffraction Xcalibur Sapphire3'
_diffrn_measurement_method '\w scans'
_diffrn_radiation_monochromator graphite
_diffrn_radiation_source 'fine-focus sealed tube'
_diffrn_radiation_type MoK\a
_diffrn_radiation_wavelength 0.71073
_diffrn_reflns_av_R_equivalents 0.0553
_diffrn_reflns_av_sigmaI/netI 0.0805
_diffrn_reflns_limit_h_max 16
_diffrn_reflns_limit_h_min -16
_diffrn_reflns_limit_k_max 13
_diffrn_reflns_limit_k_min -18
_diffrn_reflns_limit_l_max 21
_diffrn_reflns_limit_l_min -25
_diffrn_reflns_number 14639
_diffrn_reflns_theta_full 25.00
_diffrn_reflns_theta_max 25.00
_diffrn_reflns_theta_min 3.46
_diffrn_standards_decay_% 0
_diffrn_standards_interval_count 0
_diffrn_standards_interval_time 0
_diffrn_standards_number 0
_exptl_absorpt_coefficient_mu 0.080
_exptl_absorpt_correction_T_max 1.00000
_exptl_absorpt_correction_T_min 0.67184
_exptl_absorpt_correction_type multi-scan
_exptl_absorpt_process_details '(CrysAlis PRO; Oxford Diffraction, 2010)'
_exptl_crystal_colour yellow
_exptl_crystal_density_diffrn 1.188
_exptl_crystal_density_method 'not measured'
_exptl_crystal_description block
_exptl_crystal_F_000 1760
_exptl_crystal_size_max 0.3
_exptl_crystal_size_mid 0.2
_exptl_crystal_size_min 0.2
_refine_diff_density_max 0.169
_refine_diff_density_min -0.168
_refine_ls_extinction_method none
_refine_ls_goodness_of_fit_ref 1.013
_refine_ls_hydrogen_treatment constr
_refine_ls_matrix_type full
_refine_ls_number_parameters 604
_refine_ls_number_reflns 6386
_refine_ls_number_restraints 53
_refine_ls_restrained_S_all 1.010
_refine_ls_R_factor_all 0.0962
_refine_ls_R_factor_gt 0.0587
_refine_ls_shift/su_max 0.002
_refine_ls_shift/su_mean 0.000
_refine_ls_structure_factor_coef Fsqd
_refine_ls_weighting_details 'calc w=1/[\s^2^(Fo^2^)+(0.0377P)^2^] where P=(Fo^2^+2Fc^2^)/3'
_refine_ls_weighting_scheme calc
_refine_ls_wR_factor_gt 0.1087
_refine_ls_wR_factor_ref 0.1272
_reflns_number_gt 4075
_reflns_number_total 6386
_reflns_threshold_expression I>2\s(I)
_cod_data_source_file lh5574.cif
_cod_data_source_block I
_cod_original_sg_symbol_H-M 'P c a 21 '
_cod_database_code 2237356
_cod_database_fobs_code 2237356

loop_
_symmetry_equiv_pos_as_xyz
'x, y, z'
'-x, -y, z+1/2'
'-x+1/2, y, z+1/2'
'x+1/2, -y, z'

loop_
_atom_site_type_symbol
_atom_site_label
_atom_site_fract_x
_atom_site_fract_y
_atom_site_fract_z
_atom_site_U_iso_or_equiv
_atom_site_adp_type
_atom_site_calc_flag
_atom_site_refinement_flags
_atom_site_occupancy
_atom_site_symmetry_multiplicity
_atom_site_disorder_assembly
_atom_site_disorder_group
O O1A 0.41575(18) 0.5230(2) 0.62071(19) 0.0548(9) Uani d . 1 1 . .
O O8A 0.26645(19) 0.7813(2) 0.73491(19) 0.0666(10) Uani d . 1 1 . .
O O27A 0.4145(2) 0.4704(2) 0.92959(18) 0.0681(10) Uani d . 1 1 . .
N N12A 0.0923(2) 0.5381(2) 0.6676(2) 0.0474(10) Uani d . 1 1 B .
H H12A 0.0388 0.5115 0.6674 0.057 Uiso calc R 1 1 . .
C C1A 0.3348(3) 0.4965(3) 0.6129(3) 0.0428(12) Uani d . 1 1 . .
C C2A 0.3141(3) 0.4280(3) 0.5643(3) 0.0550(13) Uani d . 1 1 . .
H H2AA 0.3702 0.3927 0.5582 0.066 Uiso calc R 1 1 . .
H H2AB 0.3000 0.4565 0.5244 0.066 Uiso calc R 1 1 . .
C C3A 0.2315(3) 0.3681(3) 0.5818(2) 0.0458(11) Uani d . 1 1 . .
C C4A 0.1465(2) 0.4260(3) 0.5952(2) 0.0448(11) Uani d . 1 1 B .
H H4AA 0.1228 0.4491 0.5555 0.054 Uiso calc R 1 1 . .
H H4AB 0.0969 0.3909 0.6140 0.054 Uiso calc R 1 1 . .
C C5A 0.0075(3) 0.6611(3) 0.7126(2) 0.0445(11) Uani d . 1 1 B .
H H5AA -0.0369 0.6173 0.7272 0.053 Uiso calc R 1 1 . .
H H5AB -0.0182 0.6874 0.6745 0.053 Uiso calc R 1 1 . .
C C6A 0.0183(3) 0.7312(3) 0.7634(2) 0.0412(10) Uani d . 1 1 . .
C C7A 0.0994(3) 0.7905(3) 0.7444(2) 0.0465(12) Uani d . 1 1 . .
H H7AA 0.0810 0.8232 0.7071 0.056 Uiso calc R 1 1 . .
H H7AB 0.1104 0.8322 0.7782 0.056 Uiso calc R 1 1 . .
C C8A 0.1907(3) 0.7431(3) 0.7306(2) 0.0439(11) Uani d . 1 1 . .
C C9A 0.2752(2) 0.6035(3) 0.6965(2) 0.0407(11) Uani d . 1 1 . .
H H9AA 0.3221 0.6436 0.6786 0.049 Uiso calc R 1 1 A 1
C C10A 0.2565(2) 0.5319(3) 0.6482(2) 0.0369(10) Uani d . 1 1 B .
C C11A 0.1688(3) 0.5000(3) 0.6383(2) 0.0351(11) Uani d . 1 1 . .
C C13A 0.0997(2) 0.6177(3) 0.6969(2) 0.0382(10) Uani d . 1 1 . .
C C14A 0.1847(2) 0.6543(3) 0.7080(2) 0.0365(10) Uani d . 1 1 B .
C C15A 0.2574(3) 0.3134(3) 0.6400(3) 0.0685(16) Uani d . 1 1 . .
H H15D 0.2033 0.2805 0.6534 0.103 Uiso calc R 1 1 . .
H H15E 0.2773 0.3514 0.6736 0.103 Uiso calc R 1 1 . .
H H15F 0.3078 0.2742 0.6294 0.103 Uiso calc R 1 1 . .
C C16A 0.2084(3) 0.3074(3) 0.5267(3) 0.0715(16) Uani d . 1 1 . .
H H16D 0.1920 0.3416 0.4902 0.107 Uiso calc R 1 1 . .
H H16E 0.1562 0.2706 0.5380 0.107 Uiso calc R 1 1 . .
H H16F 0.2625 0.2719 0.5172 0.107 Uiso calc R 1 1 . .
C C17A 0.0379(3) 0.6895(3) 0.8280(2) 0.0603(13) Uani d . 1 1 . .
H H17D 0.0908 0.6506 0.8245 0.090 Uiso calc R 1 1 . .
H H17E -0.0167 0.6574 0.8415 0.090 Uiso calc R 1 1 . .
H H17F 0.0519 0.7344 0.8583 0.090 Uiso calc R 1 1 . .
C C18A -0.0729(3) 0.7854(3) 0.7663(3) 0.0587(13) Uani d . 1 1 . .
H H18D -0.0866 0.8084 0.7250 0.088 Uiso calc R 1 1 . .
H H18E -0.0649 0.8327 0.7956 0.088 Uiso calc R 1 1 . .
H H18F -0.1241 0.7490 0.7799 0.088 Uiso calc R 1 1 . .
C C19A 0.3146(3) 0.5673(3) 0.7580(2) 0.0402(10) Uani d DU 1 1 B 1
C C22A 0.3848(3) 0.5054(3) 0.8740(2) 0.0494(12) Uani d DU 1 1 B 1
O O25A 0.2757(9) 0.3913(8) 0.8741(5) 0.074(4) Uani d PDU 0.65(4) 1 B 1
C C20A 0.2766(6) 0.4936(5) 0.7872(3) 0.043(3) Uani d PDU 0.65(4) 1 B 1
H H20B 0.2269 0.4644 0.7676 0.052 Uiso calc PR 0.65(4) 1 B 1
C C21A 0.3099(6) 0.4630(5) 0.8431(3) 0.045(2) Uani d PDU 0.65(4) 1 B 1
C C23A 0.4224(6) 0.5783(6) 0.8451(4) 0.065(4) Uani d PDU 0.65(4) 1 B 1
H H23B 0.4721 0.6075 0.8647 0.078 Uiso calc PR 0.65(4) 1 B 1
C C24A 0.3881(6) 0.6096(6) 0.7876(4) 0.055(3) Uani d PDU 0.65(4) 1 B 1
H H24B 0.4148 0.6589 0.7692 0.066 Uiso calc PR 0.65(4) 1 B 1
C C26A 0.2016(14) 0.3452(12) 0.8480(7) 0.078(6) Uani d PD 0.65(4) 1 B 1
H H26D 0.1777 0.3044 0.8786 0.117 Uiso calc PR 0.65(4) 1 B 1
H H26E 0.2231 0.3141 0.8113 0.117 Uiso calc PR 0.65(4) 1 B 1
H H26F 0.1523 0.3849 0.8361 0.117 Uiso calc PR 0.65(4) 1 B 1
O O25C 0.2505(17) 0.420(3) 0.8889(11) 0.092(9) Uani d PDU 0.35(4) 1 B 2
C C20C 0.2630(12) 0.5092(18) 0.7952(8) 0.043(4) Uani d PDU 0.35(4) 1 B 2
H H20C 0.2046 0.4898 0.7808 0.052 Uiso calc PR 0.35(4) 1 B 2
C C21C 0.2953(12) 0.4801(19) 0.8519(8) 0.056(5) Uani d PDU 0.35(4) 1 B 2
C C23C 0.4336(12) 0.5662(16) 0.8386(9) 0.062(5) Uani d PDU 0.35(4) 1 B 2
H H23C 0.4891 0.5898 0.8549 0.075 Uiso calc PR 0.35(4) 1 B 2
C C24C 0.4021(14) 0.593(2) 0.7793(10) 0.055(3) Uani d PDU 0.35(4) 1 B 2
H H24C 0.4401 0.6286 0.7541 0.066 Uiso calc PR 0.35(4) 1 B 2
C C26C 0.184(3) 0.365(3) 0.8620(15) 0.081(14) Uani d PD 0.35(4) 1 B 2
H H26G 0.1587 0.3272 0.8939 0.122 Uiso calc PR 0.35(4) 1 B 2
H H26H 0.2137 0.3307 0.8295 0.122 Uiso calc PR 0.35(4) 1 B 2
H H26I 0.1344 0.3993 0.8438 0.122 Uiso calc PR 0.35(4) 1 B 2
C C28A 0.5051(4) 0.4963(4) 0.9522(3) 0.0720(18) Uani d . 1 1 B .
H H28D 0.5200 0.4642 0.9899 0.108 Uiso calc R 1 1 . .
H H28E 0.5045 0.5577 0.9615 0.108 Uiso calc R 1 1 . .
H H28F 0.5518 0.4846 0.9204 0.108 Uiso calc R 1 1 . .
O O1B -0.0121(2) -0.2853(2) 0.5241(2) 0.0810(12) Uani d . 1 1 . .
O O8B -0.16622(19) -0.0344(2) 0.6456(2) 0.0734(12) Uani d . 1 1 . .
O O25B -0.0012(2) 0.1058(2) 0.40468(18) 0.0766(11) Uani d . 1 1 . .
O O27B -0.1489(2) 0.0429(2) 0.34795(17) 0.0604(9) Uani d . 1 1 . .
N N12B 0.1604(2) -0.0524(2) 0.61100(19) 0.0458(10) Uani d . 1 1 . .
H H12B 0.2141 -0.0265 0.6140 0.055 Uiso calc R 1 1 . .
C C1B 0.0648(3) -0.2511(3) 0.5358(3) 0.0541(13) Uani d . 1 1 . .
C C2B 0.1562(3) -0.2996(3) 0.5243(3) 0.0589(14) Uani d . 1 1 . .
H H2BA 0.1472 -0.3398 0.4893 0.071 Uiso calc R 1 1 . .
H H2BB 0.1710 -0.3340 0.5616 0.071 Uiso calc R 1 1 . .
C C3B 0.2397(3) -0.2402(3) 0.5095(2) 0.0506(12) Uani d . 1 1 . .
C C4B 0.2483(3) -0.1713(3) 0.5617(2) 0.0502(12) Uani d . 1 1 . .
H H4BA 0.2742 -0.1983 0.5995 0.060 Uiso calc R 1 1 . .
H H4BB 0.2920 -0.1263 0.5481 0.060 Uiso calc R 1 1 . .
C C5B 0.1020(3) 0.0532(3) 0.6868(3) 0.0531(13) Uani d . 1 1 . .
H H5BA 0.1536 0.0892 0.6714 0.064 Uiso calc R 1 1 . .
H H5BB 0.1228 0.0258 0.7258 0.064 Uiso calc R 1 1 . .
C C6B 0.0174(3) 0.1123(3) 0.7014(3) 0.0533(13) Uani d . 1 1 . .
C C7B -0.0673(3) 0.0519(3) 0.7119(3) 0.0622(14) Uani d . 1 1 . .
H H7BA -0.0574 0.0193 0.7507 0.075 Uiso calc R 1 1 . .
H H7BB -0.1233 0.0875 0.7177 0.075 Uiso calc R 1 1 . .
C C8B -0.0852(3) -0.0110(3) 0.6595(3) 0.0491(14) Uani d . 1 1 . .
C C9B -0.0208(2) -0.1138(3) 0.5758(2) 0.0424(11) Uani d . 1 1 . .
H H9BA -0.0683 -0.1550 0.5913 0.051 Uiso calc R 1 1 . .
C C10B 0.0698(3) -0.1646(3) 0.5638(2) 0.0401(11) Uani d . 1 1 . .
C C11B 0.1546(3) -0.1297(3) 0.5778(2) 0.0399(10) Uani d . 1 1 . .
C C13B 0.0824(3) -0.0154(3) 0.6397(3) 0.0407(11) Uani d . 1 1 . .
C C14B -0.0046(2) -0.0469(3) 0.6264(2) 0.0406(11) Uani d . 1 1 . .
C C15B 0.2225(4) -0.1969(4) 0.4448(3) 0.0794(17) Uani d . 1 1 . .
H H15A 0.2190 -0.2411 0.4127 0.119 Uiso calc R 1 1 . .
H H15B 0.2734 -0.1577 0.4355 0.119 Uiso calc R 1 1 . .
H H15C 0.1641 -0.1650 0.4460 0.119 Uiso calc R 1 1 . .
C C16B 0.3307(3) -0.2941(4) 0.5059(3) 0.0820(19) Uani d . 1 1 . .
H H16A 0.3447 -0.3180 0.5468 0.123 Uiso calc R 1 1 . .
H H16B 0.3818 -0.2573 0.4925 0.123 Uiso calc R 1 1 . .
H H16C 0.3226 -0.3408 0.4760 0.123 Uiso calc R 1 1 . .
C C17B -0.0042(3) 0.1733(3) 0.6459(3) 0.0672(15) Uani d . 1 1 . .
H H17A -0.0608 0.2055 0.6547 0.101 Uiso calc R 1 1 . .
H H17B -0.0127 0.1394 0.6081 0.101 Uiso calc R 1 1 . .
H H17C 0.0475 0.2131 0.6401 0.101 Uiso calc R 1 1 . .
C C18B 0.0376(4) 0.1652(4) 0.7612(3) 0.0847(19) Uani d . 1 1 . .
H H18A -0.0162 0.2009 0.7711 0.127 Uiso calc R 1 1 . .
H H18B 0.0917 0.2018 0.7544 0.127 Uiso calc R 1 1 . .
H H18C 0.0499 0.1262 0.7959 0.127 Uiso calc R 1 1 . .
C C19B -0.0573(3) -0.0748(3) 0.5145(2) 0.0448(12) Uani d . 1 1 . .
C C20B -0.0120(3) -0.0035(3) 0.4882(2) 0.0424(12) Uani d . 1 1 . .
H H20A 0.0406 0.0195 0.5087 0.051 Uiso calc R 1 1 . .
C C21B -0.0421(3) 0.0343(3) 0.4328(2) 0.0466(11) Uani d . 1 1 . .
C C22B -0.1219(3) 0.0023(3) 0.4027(3) 0.0522(14) Uani d . 1 1 . .
C C23B -0.1665(3) -0.0674(4) 0.4282(3) 0.083(2) Uani d . 1 1 . .
H H23A -0.2191 -0.0906 0.4079 0.100 Uiso calc R 1 1 . .
C C24B -0.1351(3) -0.1051(4) 0.4845(3) 0.0768(18) Uani d . 1 1 . .
H H24A -0.1682 -0.1518 0.5017 0.092 Uiso calc R 1 1 . .
C C26B 0.0708(3) 0.1487(4) 0.4394(3) 0.0827(19) Uani d . 1 1 . .
H H26A 0.0927 0.1984 0.4159 0.124 Uiso calc R 1 1 . .
H H26B 0.1224 0.1091 0.4463 0.124 Uiso calc R 1 1 . .
H H26C 0.0461 0.1676 0.4794 0.124 Uiso calc R 1 1 . .
C C28B -0.2427(3) 0.0244(3) 0.3247(3) 0.0665(15) Uani d . 1 1 . .
H H28A -0.2557 0.0605 0.2887 0.100 Uiso calc R 1 1 . .
H H28B -0.2880 0.0362 0.3574 0.100 Uiso calc R 1 1 . .
H H28C -0.2466 -0.0360 0.3127 0.100 Uiso calc R 1 1 . .

loop_
_atom_site_aniso_label
_atom_site_aniso_U_11
_atom_site_aniso_U_22
_atom_site_aniso_U_33
_atom_site_aniso_U_12
_atom_site_aniso_U_13
_atom_site_aniso_U_23
O1A 0.0224(15) 0.062(2) 0.080(3) 0.0021(15) 0.0027(15) 0.0113(19)
O8A 0.0491(19) 0.047(2) 0.103(3) -0.0204(15) 0.0055(18) -0.010(2)
O27A 0.056(2) 0.093(3) 0.056(2) -0.0114(19) -0.0208(18) 0.008(2)
N12A 0.0218(16) 0.045(2) 0.076(3) -0.0030(15) 0.0028(17) -0.020(2)
C1A 0.035(3) 0.038(3) 0.055(3) 0.0047(18) 0.001(2) 0.008(2)
C2A 0.040(3) 0.055(3) 0.071(4) 0.005(2) 0.012(2) -0.005(3)
C3A 0.042(2) 0.043(2) 0.052(3) 0.010(2) 0.003(2) -0.005(2)
C4A 0.030(2) 0.046(3) 0.059(3) 0.0029(19) -0.005(2) -0.013(2)
C5A 0.036(2) 0.047(3) 0.050(3) 0.0037(19) -0.002(2) -0.015(2)
C6A 0.041(2) 0.039(3) 0.043(3) 0.0016(19) -0.001(2) -0.003(2)
C7A 0.049(3) 0.037(2) 0.054(3) -0.001(2) -0.002(2) 0.004(2)
C8A 0.046(3) 0.042(3) 0.043(3) -0.008(2) -0.003(2) 0.004(2)
C9A 0.024(2) 0.037(2) 0.061(3) -0.0044(17) -0.0048(19) 0.003(2)
C10A 0.023(2) 0.034(2) 0.054(3) 0.0009(18) -0.0026(18) 0.002(2)
C11A 0.032(2) 0.040(2) 0.034(3) 0.0054(16) -0.0045(19) -0.005(2)
C13A 0.028(2) 0.041(2) 0.046(3) -0.0004(17) 0.0014(18) -0.005(2)
C14A 0.028(2) 0.036(2) 0.045(3) -0.0037(17) -0.0025(18) -0.008(2)
C15A 0.056(3) 0.053(3) 0.096(4) -0.001(3) -0.010(3) 0.021(3)
C16A 0.072(4) 0.058(4) 0.084(4) 0.017(3) 0.003(3) -0.021(3)
C17A 0.068(3) 0.060(3) 0.052(3) 0.005(3) 0.002(2) 0.004(3)
C18A 0.055(3) 0.052(3) 0.070(3) 0.015(2) 0.003(3) -0.017(3)
C19A 0.029(2) 0.039(2) 0.053(3) -0.0024(16) -0.0120(18) -0.004(2)
C22A 0.037(2) 0.062(3) 0.050(3) -0.0014(18) -0.011(2) 0.000(2)
O25A 0.068(5) 0.093(6) 0.060(5) -0.036(5) -0.011(4) 0.020(4)
C20A 0.033(4) 0.051(6) 0.046(5) -0.016(4) -0.004(3) -0.010(3)
C21A 0.033(4) 0.056(5) 0.046(4) -0.006(3) 0.007(3) 0.001(3)
C23A 0.050(7) 0.063(7) 0.081(7) -0.012(5) -0.036(6) 0.008(6)
C24A 0.041(3) 0.046(5) 0.078(4) -0.012(3) -0.027(3) 0.011(4)
C26A 0.055(9) 0.071(8) 0.108(13) -0.016(6) 0.005(7) -0.005(8)
C19C 0.029(2) 0.039(2) 0.053(3) -0.0024(16) -0.0120(18) -0.004(2)
C22C 0.037(2) 0.062(3) 0.050(3) -0.0014(18) -0.011(2) 0.000(2)
O25C 0.093(11) 0.127(17) 0.056(9) -0.057(12) -0.011(9) 0.028(11)
C20C 0.027(7) 0.046(10) 0.056(9) 0.004(6) -0.010(5) 0.006(7)
C21C 0.048(8) 0.080(13) 0.039(9) -0.022(8) -0.010(6) 0.004(7)
C23C 0.029(9) 0.077(15) 0.081(12) -0.003(7) -0.022(7) 0.020(10)
C24C 0.041(3) 0.046(5) 0.078(4) -0.012(3) -0.027(3) 0.011(4)
C26C 0.054(15) 0.11(3) 0.083(17) -0.05(2) 0.001(15) 0.02(2)
C28A 0.048(3) 0.103(5) 0.066(4) 0.004(3) -0.030(3) -0.005(3)
O1B 0.063(2) 0.050(2) 0.130(4) -0.0236(19) -0.002(2) -0.003(2)
O8B 0.0238(16) 0.066(2) 0.131(4) 0.0006(16) 0.0040(18) 0.018(2)
O25B 0.080(2) 0.080(3) 0.070(3) -0.046(2) -0.0272(19) 0.031(2)
O27B 0.0521(19) 0.074(2) 0.055(2) -0.0110(17) -0.0196(16) 0.0152(19)
N12B 0.0212(17) 0.054(2) 0.062(3) -0.0031(16) -0.0006(16) -0.004(2)
C1B 0.060(3) 0.043(3) 0.059(3) -0.013(2) 0.002(2) 0.007(3)
C2B 0.060(3) 0.044(3) 0.072(4) 0.008(2) 0.008(3) 0.007(3)
C3B 0.047(3) 0.052(3) 0.053(3) -0.001(2) 0.009(2) 0.005(3)
C4B 0.037(2) 0.055(3) 0.058(3) 0.004(2) 0.010(2) 0.005(3)
C5B 0.039(2) 0.062(3) 0.058(3) 0.010(2) -0.006(2) -0.006(3)
C6B 0.036(2) 0.058(3) 0.066(4) 0.010(2) 0.004(2) -0.001(3)
C7B 0.049(3) 0.055(3) 0.082(4) 0.013(2) 0.017(3) 0.012(3)
C8B 0.028(3) 0.050(3) 0.069(4) 0.006(2) 0.004(2) 0.021(3)
C9B 0.025(2) 0.038(2) 0.064(3) -0.0089(18) -0.001(2) 0.017(2)
C10B 0.032(2) 0.042(3) 0.047(3) -0.0053(18) 0.0007(19) 0.013(2)
C11B 0.035(2) 0.040(2) 0.044(3) -0.0010(19) 0.0000(19) 0.000(2)
C13B 0.026(2) 0.043(3) 0.054(3) 0.0071(18) 0.001(2) 0.005(2)
C14B 0.024(2) 0.042(3) 0.056(3) 0.0056(18) -0.001(2) 0.014(2)
C15B 0.098(4) 0.079(4) 0.061(4) -0.008(3) 0.018(3) 0.012(3)
C16B 0.063(3) 0.084(5) 0.100(5) 0.020(3) 0.021(3) -0.008(4)
C17B 0.052(3) 0.048(3) 0.102(4) -0.002(2) 0.001(3) 0.018(3)
C18B 0.083(4) 0.082(5) 0.089(4) 0.019(3) 0.002(3) -0.031(4)
C19B 0.030(2) 0.042(3) 0.062(3) -0.0089(19) -0.005(2) 0.012(2)
C20B 0.033(2) 0.047(3) 0.048(3) -0.0096(18) -0.012(2) 0.012(2)
C21B 0.041(2) 0.049(3) 0.050(3) -0.011(2) -0.006(2) 0.010(3)
C22B 0.050(3) 0.056(3) 0.051(3) -0.010(2) -0.019(3) 0.009(3)
C23B 0.065(3) 0.088(4) 0.097(5) -0.039(3) -0.048(3) 0.036(4)
C24B 0.066(3) 0.072(4) 0.093(4) -0.039(3) -0.037(3) 0.044(3)
C26B 0.070(3) 0.087(4) 0.091(4) -0.054(3) -0.029(3) 0.035(4)
C28B 0.052(3) 0.086(4) 0.062(4) -0.004(3) -0.021(3) 0.006(3)

loop_
_atom_type_symbol
_atom_type_description
_atom_type_scat_dispersion_real
_atom_type_scat_dispersion_imag
_atom_type_scat_source
C C 0.0033 0.0016 'International Tables Vol C Tables 4.2.6.8 and 6.1.1.4'
H H 0.0000 0.0000 'International Tables Vol C Tables 4.2.6.8 and 6.1.1.4'
N N 0.0061 0.0033 'International Tables Vol C Tables 4.2.6.8 and 6.1.1.4'
O O 0.0106 0.0060 'International Tables Vol C Tables 4.2.6.8 and 6.1.1.4'
F F 0.0171 0.0103 'International Tables Vol C Tables 4.2.6.8 and 6.1.1.4'

loop_
_geom_angle_atom_site_label_1
_geom_angle_atom_site_label_2
_geom_angle_atom_site_label_3
_geom_angle
C22A O27A C28A 117.3(4)
C13A N12A C11A 121.3(3)
C13A N12A H12A 119.4
C11A N12A H12A 119.4
O1A C1A C10A 121.7(4)
O1A C1A C2A 120.4(4)
C10A C1A C2A 117.9(4)
C1A C2A C3A 113.8(4)
C1A C2A H2AA 108.8
C3A C2A H2AA 108.8
C1A C2A H2AB 108.8
C3A C2A H2AB 108.8
H2AA C2A H2AB 107.7
C4A C3A C16A 109.1(3)
C4A C3A C15A 111.0(4)
C16A C3A C15A 109.4(4)
C4A C3A C2A 107.4(4)
C16A C3A C2A 110.2(4)
C15A C3A C2A 109.8(4)
C11A C4A C3A 112.9(3)
C11A C4A H4AA 109.0
C3A C4A H4AA 109.0
C11A C4A H4AB 109.0
C3A C4A H4AB 109.0
H4AA C4A H4AB 107.8
C13A C5A C6A 112.3(3)
C13A C5A H5AA 109.1
C6A C5A H5AA 109.1
C13A C5A H5AB 109.1
C6A C5A H5AB 109.1
H5AA C5A H5AB 107.9
C7A C6A C5A 108.0(4)
C7A C6A C17A 110.4(3)
C5A C6A C17A 110.5(4)
C7A C6A C18A 108.9(4)
C5A C6A C18A 108.9(3)
C17A C6A C18A 110.1(4)
C8A C7A C6A 114.3(3)
C8A C7A H7AA 108.7
C6A C7A H7AA 108.7
C8A C7A H7AB 108.7
C6A C7A H7AB 108.7
H7AA C7A H7AB 107.6
O8A C8A C14A 121.7(4)
O8A C8A C7A 120.4(4)
C14A C8A C7A 117.7(3)
C19A C9A C14A 111.1(3)
C19A C9A C10A 112.0(3)
C14A C9A C10A 109.2(3)
C19A C9A H9AA 108.1
C14A C9A H9AA 108.1
C10A C9A H9AA 108.1
C11A C10A C1A 119.4(4)
C11A C10A C9A 121.7(4)
C1A C10A C9A 118.9(3)
C10A C11A N12A 120.0(4)
C10A C11A C4A 124.5(4)
N12A C11A C4A 115.5(3)
C14A C13A N12A 121.0(3)
C14A C13A C5A 123.7(4)
N12A C13A C5A 115.2(3)
C13A C14A C8A 120.1(3)
C13A C14A C9A 120.9(4)
C8A C14A C9A 119.0(3)
C3A C15A H15D 109.5
C3A C15A H15E 109.5
H15D C15A H15E 109.5
C3A C15A H15F 109.5
H15D C15A H15F 109.5
H15E C15A H15F 109.5
C3A C16A H16D 109.5
C3A C16A H16E 109.5
H16D C16A H16E 109.5
C3A C16A H16F 109.5
H16D C16A H16F 109.5
H16E C16A H16F 109.5
C6A C17A H17D 109.5
C6A C17A H17E 109.5
H17D C17A H17E 109.5
C6A C17A H17F 109.5
H17D C17A H17F 109.5
H17E C17A H17F 109.5
C6A C18A H18D 109.5
C6A C18A H18E 109.5
H18D C18A H18E 109.5
C6A C18A H18F 109.5
H18D C18A H18F 109.5
H18E C18A H18F 109.5
C24A C19A C20A 118.2(4)
C24A C19A C9A 119.6(4)
C20A C19A C9A 122.1(4)
O27A C22A C23A 125.6(5)
O27A C22A C21A 117.0(5)
C23A C22A C21A 117.4(5)
C21A O25A C26A 119.4(6)
C21A C20A C19A 122.0(5)
C21A C20A H20B 119.0
C19A C20A H20B 119.0
C20A C21A O25A 124.8(5)
C20A C21A C22A 120.6(5)
O25A C21A C22A 114.6(5)
C22A C23A C24A 122.0(5)
C22A C23A H23B 119.0
C24A C23A H23B 119.0
C19A C24A C23A 119.8(5)
C19A C24A H24B 120.1
C23A C24A H24B 120.1
C21C O25C C26C 119.3(6)
C21C C20C H20C 119.0
C20C C21C O25C 124.7(5)
C24C C23C H23C 119.1
C23C C24C H24C 120.1
O25C C26C H26G 109.5
O25C C26C H26H 109.5
H26G C26C H26H 109.5
O25C C26C H26I 109.5
H26G C26C H26I 109.5
H26H C26C H26I 109.5
O27A C28A H28D 109.5
O27A C28A H28E 109.5
H28D C28A H28E 109.5
O27A C28A H28F 109.5
H28D C28A H28F 109.5
H28E C28A H28F 109.5
C21B O25B C26B 116.7(4)
C22B O27B C28B 117.0(4)
C11B N12B C13B 121.8(3)
C11B N12B H12B 119.1
C13B N12B H12B 119.1
O1B C1B C10B 120.7(4)
O1B C1B C2B 121.0(5)
C10B C1B C2B 118.2(4)
C1B C2B C3B 113.8(4)
C1B C2B H2BA 108.8
C3B C2B H2BA 108.8
C1B C2B H2BB 108.8
C3B C2B H2BB 108.8
H2BA C2B H2BB 107.7
C2B C3B C4B 109.0(4)
C2B C3B C16B 110.0(4)
C4B C3B C16B 109.9(4)
C2B C3B C15B 108.5(4)
C4B C3B C15B 110.8(4)
C16B C3B C15B 108.7(4)
C11B C4B C3B 112.5(4)
C11B C4B H4BA 109.1
C3B C4B H4BA 109.1
C11B C4B H4BB 109.1
C3B C4B H4BB 109.1
H4BA C4B H4BB 107.8
C13B C5B C6B 114.1(4)
C13B C5B H5BA 108.7
C6B C5B H5BA 108.7
C13B C5B H5BB 108.7
C6B C5B H5BB 108.7
H5BA C5B H5BB 107.6
C18B C6B C17B 110.3(4)
C18B C6B C7B 110.3(4)
C17B C6B C7B 108.8(4)
C18B C6B C5B 109.5(4)
C17B C6B C5B 111.2(4)
C7B C6B C5B 106.6(4)
C8B C7B C6B 114.6(4)
C8B C7B H7BA 108.6
C6B C7B H7BA 108.6
C8B C7B H7BB 108.6
C6B C7B H7BB 108.6
H7BA C7B H7BB 107.6
O8B C8B C14B 120.5(5)
O8B C8B C7B 121.4(4)
C14B C8B C7B 118.1(4)
C14B C9B C19B 113.1(4)
C14B C9B C10B 109.9(3)
C19B C9B C10B 110.4(4)
C14B C9B H9BA 107.8
C19B C9B H9BA 107.8
C10B C9B H9BA 107.8
C11B C10B C1B 119.6(4)
C11B C10B C9B 120.8(4)
C1B C10B C9B 119.6(4)
C10B C11B N12B 120.4(4)
C10B C11B C4B 124.5(4)
N12B C11B C4B 115.1(3)
C14B C13B N12B 119.5(4)
C14B C13B C5B 124.5(4)
N12B C13B C5B 115.9(3)
C13B C14B C8B 118.9(4)
C13B C14B C9B 122.0(4)
C8B C14B C9B 119.0(4)
C3B C15B H15A 109.5
C3B C15B H15B 109.5
H15A C15B H15B 109.5
C3B C15B H15C 109.5
H15A C15B H15C 109.5
H15B C15B H15C 109.5
C3B C16B H16A 109.5
C3B C16B H16B 109.5
H16A C16B H16B 109.5
C3B C16B H16C 109.5
H16A C16B H16C 109.5
H16B C16B H16C 109.5
C6B C17B H17A 109.5
C6B C17B H17B 109.5
H17A C17B H17B 109.5
C6B C17B H17C 109.5
H17A C17B H17C 109.5
H17B C17B H17C 109.5
C6B C18B H18A 109.5
C6B C18B H18B 109.5
H18A C18B H18B 109.5
C6B C18B H18C 109.5
H18A C18B H18C 109.5
H18B C18B H18C 109.5
C24B C19B C20B 117.4(4)
C24B C19B C9B 122.9(4)
C20B C19B C9B 119.7(4)
C21B C20B C19B 122.1(4)
C21B C20B H20A 119.0
C19B C20B H20A 119.0
C20B C21B O25B 125.0(4)
C20B C21B C22B 119.7(4)
O25B C21B C22B 115.2(4)
C23B C22B O27B 124.5(4)
C23B C22B C21B 118.5(5)
O27B C22B C21B 117.1(4)
C22B C23B C24B 121.2(4)
C22B C23B H23A 119.4
C24B C23B H23A 119.4
C19B C24B C23B 121.2(4)
C19B C24B H24A 119.4
C23B C24B H24A 119.4
O25B C26B H26A 109.5
O25B C26B H26B 109.5
H26A C26B H26B 109.5
O25B C26B H26C 109.5
H26A C26B H26C 109.5
H26B C26B H26C 109.5
O27B C28B H28A 109.5
O27B C28B H28B 109.5
H28A C28B H28B 109.5
O27B C28B H28C 109.5
H28A C28B H28C 109.5
H28B C28B H28C 109.5

loop_
_geom_bond_atom_site_label_1
_geom_bond_atom_site_label_2
_geom_bond_distance
O1A C1A 1.227(5)
O8A C8A 1.225(4)
O27A C22A 1.357(6)
O27A C28A 1.425(5)
N12A C13A 1.372(5)
N12A C11A 1.377(5)
N12A H12A 0.8600
C1A C10A 1.441(6)
C1A C2A 1.497(7)
C2A C3A 1.532(6)
C2A H2AA 0.9700
C2A H2AB 0.9700
C3A C4A 1.523(5)
C3A C16A 1.525(6)
C3A C15A 1.531(6)
C4A C11A 1.487(6)
C4A H4AA 0.9700
C4A H4AB 0.9700
C5A C13A 1.501(5)
C5A C6A 1.527(5)
C5A H5AA 0.9700
C5A H5AB 0.9700
C6A C7A 1.518(6)
C6A C17A 1.530(6)
C6A C18A 1.536(5)
C7A C8A 1.512(6)
C7A H7AA 0.9700
C7A H7AB 0.9700
C8A C14A 1.444(5)
C9A C19A 1.518(5)
C9A C14A 1.519(5)
C9A C10A 1.520(6)
C9A H9AA 0.9800
C10A C11A 1.351(5)
C13A C14A 1.348(5)
C15A H15D 0.9600
C15A H15E 0.9600
C15A H15F 0.9600
C16A H16D 0.9600
C16A H16E 0.9600
C16A H16F 0.9600
C17A H17D 0.9600
C17A H17E 0.9600
C17A H17F 0.9600
C18A H18D 0.9600
C18A H18E 0.9600
C18A H18F 0.9600
C19A C24A 1.376(5)
C19A C20A 1.394(7)
C22A C23A 1.379(7)
C22A C21A 1.404(7)
O25A C21A 1.366(7)
O25A C26A 1.380(7)
C20A C21A 1.356(8)
C20A H20B 0.9300
C23A C24A 1.394(7)
C23A H23B 0.9300
C24A H24B 0.9300
C26A H26D 0.9600
C26A H26E 0.9600
C26A H26F 0.9600
O25C C21C 1.366(7)
O25C C26C 1.380(7)
C20C C21C 1.356(8)
C20C H20C 0.9300
C23C C24C 1.394(7)
C23C H23C 0.9300
C24C H24C 0.9300
C26C H26G 0.9600
C26C H26H 0.9600
C26C H26I 0.9600
C28A H28D 0.9600
C28A H28E 0.9600
C28A H28F 0.9600
O1B C1B 1.233(5)
O8B C8B 1.238(5)
O25B C21B 1.373(5)
O25B C26B 1.417(5)
O27B C22B 1.368(6)
O27B C28B 1.443(5)
N12B C11B 1.378(5)
N12B C13B 1.382(5)
N12B H12B 0.8600
C1B C10B 1.453(6)
C1B C2B 1.511(6)
C2B C3B 1.525(6)
C2B H2BA 0.9700
C2B H2BB 0.9700
C3B C4B 1.532(6)
C3B C16B 1.532(6)
C3B C15B 1.537(6)
C4B C11B 1.510(5)
C4B H4BA 0.9700
C4B H4BB 0.9700
C5B C13B 1.474(6)
C5B C6B 1.533(5)
C5B H5BA 0.9700
C5B H5BB 0.9700
C6B C18B 1.528(7)
C6B C17B 1.530(6)
C6B C7B 1.531(6)
C7B C8B 1.489(7)
C7B H7BA 0.9700
C7B H7BB 0.9700
C8B C14B 1.446(6)
C9B C14B 1.499(6)
C9B C19B 1.516(6)
C9B C10B 1.520(5)
C9B H9BA 0.9800
C10B C11B 1.348(5)
C13B C14B 1.352(5)
C15B H15A 0.9600
C15B H15B 0.9600
C15B H15C 0.9600
C16B H16A 0.9600
C16B H16B 0.9600
C16B H16C 0.9600
C17B H17A 0.9600
C17B H17B 0.9600
C17B H17C 0.9600
C18B H18A 0.9600
C18B H18B 0.9600
C18B H18C 0.9600
C19B C24B 1.353(5)
C19B C20B 1.383(6)
C20B C21B 1.373(6)
C20B H20A 0.9300
C21B C22B 1.387(6)
C22B C23B 1.353(6)
C23B C24B 1.393(6)
C23B H23A 0.9300
C24B H24A 0.9300
C26B H26A 0.9600
C26B H26B 0.9600
C26B H26C 0.9600
C28B H28A 0.9600
C28B H28B 0.9600
C28B H28C 0.9600

loop_
_geom_hbond_atom_site_label_D
_geom_hbond_atom_site_label_H
_geom_hbond_atom_site_label_A
_geom_hbond_site_symmetry_A
_geom_hbond_distance_DH
_geom_hbond_distance_HA
_geom_hbond_distance_DA
_geom_hbond_angle_DHA
_geom_hbond_publ_flag
N12A H12A O1A 4_465 0.86 2.07 2.846(4) 150 yes
N12B H12B O8B 4_555 0.86 2.05 2.885(4) 165 yes
C2A H2AA O1B 4_555 0.97 2.45 3.400(6) 166 yes
C16A H16D O25A 3_554 0.96 2.61 3.477(12) 150 yes
C7A H7AB O27B 2_565 0.97 2.47 3.432(6) 169 yes
C7B H7BB O8A 4_465 0.97 2.57 3.507(5) 162 yes

loop_
_geom_torsion_atom_site_label_1
_geom_torsion_atom_site_label_2
_geom_torsion_atom_site_label_3
_geom_torsion_atom_site_label_4
_geom_torsion
O1A C1A C2A C3A 148.7(4)
C10A C1A C2A C3A -33.4(6)
C1A C2A C3A C4A 54.9(5)
C1A C2A C3A C16A 173.6(4)
C1A C2A C3A C15A -65.9(5)
C16A C3A C4A C11A -167.4(4)
C15A C3A C4A C11A 72.0(5)
C2A C3A C4A C11A -48.1(5)
C13A C5A C6A C7A 49.7(5)
C13A C5A C6A C17A -71.2(4)
C13A C5A C6A C18A 167.8(4)
C5A C6A C7A C8A -53.4(5)
C17A C6A C7A C8A 67.5(5)
C18A C6A C7A C8A -171.5(4)
C6A C7A C8A O8A -156.3(4)
C6A C7A C8A C14A 28.0(6)
O1A C1A C10A C11A -179.4(4)
C2A C1A C10A C11A 2.7(6)
O1A C1A C10A C9A -0.3(7)
C2A C1A C10A C9A -178.2(4)
C19A C9A C10A C11A 100.3(4)
C14A C9A C10A C11A -23.3(6)
C19A C9A C10A C1A -78.8(5)
C14A C9A C10A C1A 157.7(4)
C1A C10A C11A N12A -174.4(4)
C9A C10A C11A N12A 6.6(6)
C1A C10A C11A C4A 3.5(7)
C9A C10A C11A C4A -175.6(4)
C13A N12A C11A C10A 12.7(7)
C13A N12A C11A C4A -165.4(4)
C3A C4A C11A C10A 21.3(6)
C3A C4A C11A N12A -160.8(4)
C11A N12A C13A C14A -11.7(7)
C11A N12A C13A C5A 165.7(4)
C6A C5A C13A C14A -22.1(6)
C6A C5A C13A N12A 160.6(4)
N12A C13A C14A C8A 171.2(4)
C5A C13A C14A C8A -6.0(6)
N12A C13A C14A C9A -8.4(6)
C5A C13A C14A C9A 174.4(4)
O8A C8A C14A C13A -172.4(4)
C7A C8A C14A C13A 3.2(6)
O8A C8A C14A C9A 7.2(6)
C7A C8A C14A C9A -177.2(4)
C19A C9A C14A C13A -100.0(4)
C10A C9A C14A C13A 24.1(5)
C19A C9A C14A C8A 80.4(5)
C10A C9A C14A C8A -155.5(4)
C14A C9A C19A C24A -100.4(6)
C10A C9A C19A C24A 137.1(6)
C14A C9A C19A C20A 77.3(6)
C10A C9A C19A C20A -45.1(6)
C28A O27A C22A C23A -16.7(7)
C28A O27A C22A C21A 162.8(6)
C24A C19A C20A C21A 0.00(10)
C9A C19A C20A C21A -177.8(3)
C19A C20A C21A O25A 180.00(6)
C19A C20A C21A C22A 0.00(11)
C26A O25A C21A C20A -0.4(17)
C26A O25A C21A C22A 179.6(17)
O27A C22A C21A C20A -179.5(4)
C23A C22A C21A C20A 0.00(9)
O27A C22A C21A O25A 0.5(4)
C23A C22A C21A O25A 180.00(5)
O27A C22A C23A C24A 179.5(4)
C21A C22A C23A C24A 0.00(9)
C20A C19A C24A C23A 0.00(9)
C9A C19A C24A C23A 177.8(3)
C22A C23A C24A C19A 0.00(11)
C26C O25C C21C C20C 20(4)
O1B C1B C2B C3B 151.5(5)
C10B C1B C2B C3B -31.4(6)
C1B C2B C3B C4B 53.3(6)
C1B C2B C3B C16B 173.8(4)
C1B C2B C3B C15B -67.4(6)
C2B C3B C4B C11B -46.6(5)
C16B C3B C4B C11B -167.2(4)
C15B C3B C4B C11B 72.6(5)
C13B C5B C6B C18B 166.2(5)
C13B C5B C6B C17B -71.7(5)
C13B C5B C6B C7B 46.8(6)
C18B C6B C7B C8B -172.3(4)
C17B C6B C7B C8B 66.5(5)
C5B C6B C7B C8B -53.5(5)
C6B C7B C8B O8B -146.9(4)
C6B C7B C8B C14B 35.2(6)
O1B C1B C10B C11B 178.2(4)
C2B C1B C10B C11B 1.1(7)
O1B C1B C10B C9B -3.2(7)
C2B C1B C10B C9B 179.7(4)
C14B C9B C10B C11B -24.2(5)
C19B C9B C10B C11B 101.1(5)
C14B C9B C10B C1B 157.2(4)
C19B C9B C10B C1B -77.5(5)
C1B C10B C11B N12B -172.4(4)
C9B C10B C11B N12B 9.0(6)
C1B C10B C11B C4B 5.0(7)
C9B C10B C11B C4B -173.7(4)
C13B N12B C11B C10B 10.4(7)
C13B N12B C11B C4B -167.2(4)
C3B C4B C11B C10B 19.3(6)
C3B C4B C11B N12B -163.2(4)
C11B N12B C13B C14B -11.4(7)
C11B N12B C13B C5B 164.6(4)
C6B C5B C13B C14B -23.1(7)
C6B C5B C13B N12B 161.2(4)
N12B C13B C14B C8B 176.4(4)
C5B C13B C14B C8B 0.8(7)
N12B C13B C14B C9B -7.3(6)
C5B C13B C14B C9B 177.0(4)
O8B C8B C14B C13B 175.3(4)
C7B C8B C14B C13B -6.7(6)
O8B C8B C14B C9B -1.0(6)
C7B C8B C14B C9B 176.9(4)
C19B C9B C14B C13B -100.3(4)
C10B C9B C14B C13B 23.5(6)
C19B C9B C14B C8B 75.9(5)
C10B C9B C14B C8B -160.3(4)
C14B C9B C19B C24B -128.4(5)
C10B C9B C19B C24B 108.1(5)
C14B C9B C19B C20B 49.7(5)
C10B C9B C19B C20B -73.9(5)
C24B C19B C20B C21B -1.9(7)
C9B C19B C20B C21B 180.0(4)
C19B C20B C21B O25B 179.1(5)
C19B C20B C21B C22B 1.8(8)
C26B O25B C21B C20B -7.2(7)
C26B O25B C21B C22B 170.1(5)
C28B O27B C22B C23B 15.7(8)
C28B O27B C22B C21B -165.6(5)
C20B C21B C22B C23B -1.7(8)
O25B C21B C22B C23B -179.2(5)
C20B C21B C22B O27B 179.5(4)
O25B C21B C22B O27B 2.0(7)
O27B C22B C23B C24B -179.5(5)
C21B C22B C23B C24B 1.7(9)
C20B C19B C24B C23B 1.9(8)
C9B C19B C24B C23B 180.0(5)
C22B C23B C24B C19B -1.9(10)
